data_4024439
loop_
_publ_author_name
'Hephzibah J. Kumpaty'
'Michael L. Van Linn'
'M. Shahjahan Kabir'
'F. Holger F\"orsterling'
'Jeffrey R. Deschamps'
'James M. Cook'

_publ_section_title
;
Study of the Cis to Trans Isomerization of 1-Phenyl-2,3-disubstituted
Tetrahydro-\b-carbolines at C(1). Evidence for the Carbocation-Mediated
Mechanism
;
_journal_name_full 'Journal of Organic Chemistry'
_journal_page_first 2771
_journal_page_last 2779
_journal_paper_doi 10.1021/jo8028168
_journal_volume 74
_journal_year 2009
_chemical_absolute_configuration unk
_chemical_formula_moiety 'C21 H22 N2 O3'
_chemical_formula_sum 'C21 H22 N2 O3'
_chemical_formula_weight 350.41
_chemical_name_systematic
; 
 ? 
;
_space_group_IT_number 19
_symmetry_cell_setting orthorhombic
_symmetry_space_group_name_Hall 'P 2ac 2ab'
_symmetry_space_group_name_H-M 'P 21 21 21'
_atom_sites_solution_hydrogens geom
_atom_sites_solution_primary direct
_atom_sites_solution_secondary difmap
_audit_creation_method SHELXL-97
_cell_angle_alpha 90.00
_cell_angle_beta 90.00
_cell_angle_gamma 90.00
_cell_formula_units_Z 4
_cell_length_a 8.9054(5)
_cell_length_b 12.2932(8)
_cell_length_c 16.4551(9)
_cell_measurement_reflns_used 9926
_cell_measurement_temperature 113(2)
_cell_measurement_theta_max 28.26
_cell_measurement_theta_min 2.47
_cell_volume 1801.44(18)
_computing_cell_refinement 'Bruker SMART v5.631 (Bruker, 2001)'
_computing_data_collection 'Bruker SMART v5.631 (Bruker, 2001)'
_computing_data_reduction
;
Bruker SAINT v6.45A (Bruker, 2002), Bruker XPREP v6.14 (Bruker, 2001)
;
_computing_molecular_graphics 'Bruker SHELXTL v6.14 (Bruker, 2000b)'
_computing_publication_material 'Bruker SHELXTL v6.14 (Bruker, 2000b)'
_computing_structure_refinement 'Bruker SHELXTL v6.14 (Bruker, 2000b)'
_computing_structure_solution 'Bruker SHELXTL v6.14 (Bruker, 2000b)'
_diffrn_ambient_temperature 113(2)
_diffrn_measured_fraction_theta_full 1.000
_diffrn_measured_fraction_theta_max 0.996
_diffrn_measurement_device_type 'Bruker SMART APEX II CCD'
_diffrn_measurement_method '\w scans'
_diffrn_radiation_monochromator graphite
_diffrn_radiation_source 'fine-focus sealed tube'
_diffrn_radiation_type MoK\a
_diffrn_radiation_wavelength 0.71073
_diffrn_reflns_av_R_equivalents 0.0337
_diffrn_reflns_av_sigmaI/netI 0.0245
_diffrn_reflns_limit_h_max 11
_diffrn_reflns_limit_h_min -11
_diffrn_reflns_limit_k_max 16
_diffrn_reflns_limit_k_min -16
_diffrn_reflns_limit_l_max 21
_diffrn_reflns_limit_l_min -21
_diffrn_reflns_number 19021
_diffrn_reflns_theta_full 25.00
_diffrn_reflns_theta_max 28.38
_diffrn_reflns_theta_min 2.07
_diffrn_standards_decay_% 0
_diffrn_standards_interval_time variable
_diffrn_standards_number 'not reported'
_exptl_absorpt_coefficient_mu 0.087
_exptl_absorpt_correction_T_max 0.9857
_exptl_absorpt_correction_T_min 0.9364
_exptl_absorpt_correction_type multi-scan
_exptl_absorpt_process_details 'SADABS v2.10 (Bruker, 2000c)'
_exptl_crystal_colour colorless
_exptl_crystal_density_diffrn 1.292
_exptl_crystal_density_method 'not measured'
_exptl_crystal_description prisim
_exptl_crystal_F_000 744
_exptl_crystal_size_max 0.765
_exptl_crystal_size_mid 0.227
_exptl_crystal_size_min 0.166
_refine_diff_density_max 0.271
_refine_diff_density_min -0.227
_refine_diff_density_rms 0.036
_refine_ls_abs_structure_details 'Flack H D (1983), Acta Cryst. A39, 876-881'
_refine_ls_abs_structure_Flack 0.0(7)
_refine_ls_extinction_method none
_refine_ls_goodness_of_fit_ref 1.037
_refine_ls_hydrogen_treatment mixed
_refine_ls_matrix_type full
_refine_ls_number_parameters 243
_refine_ls_number_reflns 4485
_refine_ls_number_restraints 0
_refine_ls_restrained_S_all 1.037
_refine_ls_R_factor_all 0.0315
_refine_ls_R_factor_gt 0.0302
_refine_ls_shift/su_max 0.001
_refine_ls_shift/su_mean 0.000
_refine_ls_structure_factor_coef Fsqd
_refine_ls_weighting_details 'calc w=1/[\s^2^(Fo^2^)+(0.0495P)^2^+0.2727P] where P=(Fo^2^+2Fc^2^)/3'
_refine_ls_weighting_scheme calc
_refine_ls_wR_factor_gt 0.0812
_refine_ls_wR_factor_ref 0.0825
_reflns_number_gt 4332
_reflns_number_total 4485
_reflns_threshold_expression I>2\s(I)
_cod_data_source_file jo8028168_si_004.cif
_cod_data_source_block cook61
_cod_database_code 4024439

loop_
_symmetry_equiv_pos_as_xyz
'x, y, z'
'-x+1/2, -y, z+1/2'
'-x, y+1/2, -z+1/2'
'x+1/2, -y+1/2, -z'

loop_
_atom_site_label
_atom_site_type_symbol
_atom_site_fract_x
_atom_site_fract_y
_atom_site_fract_z
_atom_site_U_iso_or_equiv
_atom_site_adp_type
_atom_site_occupancy
_atom_site_symmetry_multiplicity
_atom_site_calc_flag
_atom_site_refinement_flags
_atom_site_disorder_assembly
_atom_site_disorder_group
C1 C 0.72897(12) 0.79443(8) 0.01477(6) 0.01448(19) Uani 1 1 d . . .
H1A H 0.7538 0.7172 0.0013 0.017 Uiso 1 1 calc R . .
N2 N 0.87293(10) 0.85584(7) 0.01578(5) 0.01456(17) Uani 1 1 d . . .
H2 H 0.9368(17) 0.8135(12) 0.0424(9) 0.022 Uiso 1 1 d . . .
C3 C 0.86259(12) 0.95901(8) 0.06024(6) 0.01468(19) Uani 1 1 d . . .
H3A H 0.7830 1.0049 0.0344 0.018 Uiso 1 1 calc R . .
C4 C 0.82499(12) 0.94531(9) 0.15157(6) 0.0166(2) Uani 1 1 d . . .
H4A H 0.9157 0.9220 0.1817 0.020 Uiso 1 1 calc R . .
H4B H 0.7907 1.0155 0.1744 0.020 Uiso 1 1 calc R . .
C4A C 0.70431(11) 0.86187(8) 0.16023(6) 0.01492(19) Uani 1 1 d . . .
C4B C 0.62054(12) 0.82979(8) 0.23059(6) 0.01540(19) Uani 1 1 d . . .
C5 C 0.61351(13) 0.86672(9) 0.31109(6) 0.0193(2) Uani 1 1 d . . .
H5A H 0.6722 0.9271 0.3281 0.023 Uiso 1 1 calc R . .
C6 C 0.52027(14) 0.81412(10) 0.36510(7) 0.0250(2) Uani 1 1 d . . .
H6A H 0.5149 0.8388 0.4197 0.030 Uiso 1 1 calc R . .
C7 C 0.43281(14) 0.72459(10) 0.34081(7) 0.0254(2) Uani 1 1 d . . .
H7A H 0.3698 0.6897 0.3794 0.030 Uiso 1 1 calc R . .
C8 C 0.43672(13) 0.68628(10) 0.26154(7) 0.0216(2) Uani 1 1 d . . .
H8A H 0.3783 0.6254 0.2451 0.026 Uiso 1 1 calc R . .
C9 C 0.52995(12) 0.74081(9) 0.20683(6) 0.0169(2) Uani 1 1 d . . .
N9 N 0.55675(11) 0.72031(8) 0.12563(5) 0.01745(18) Uani 1 1 d . . .
H9 H 0.5076(18) 0.6755(12) 0.0934(9) 0.026 Uiso 1 1 d . . .
C9A C 0.66210(12) 0.79470(8) 0.09854(6) 0.01479(19) Uani 1 1 d . . .
C10 C 1.01145(12) 1.01796(8) 0.05366(6) 0.0163(2) Uani 1 1 d . . .
O10 O 1.12969(10) 0.97656(7) 0.03665(6) 0.02721(19) Uani 1 1 d . . .
O11 O 0.99325(9) 1.12311(6) 0.07192(5) 0.01856(16) Uani 1 1 d . . .
C12 C 1.12723(14) 1.19095(9) 0.07103(7) 0.0212(2) Uani 1 1 d . . .
H12A H 1.1870 1.1773 0.0213 0.025 Uiso 1 1 calc R . .
H12B H 1.1907 1.1757 0.1191 0.025 Uiso 1 1 calc R . .
C13 C 1.07160(16) 1.30683(9) 0.07273(8) 0.0289(3) Uani 1 1 d . . .
H13A H 1.1567 1.3566 0.0661 0.043 Uiso 1 1 calc R . .
H13B H 1.0220 1.3211 0.1248 0.043 Uiso 1 1 calc R . .
H13C H 0.9999 1.3181 0.0283 0.043 Uiso 1 1 calc R . .
C14 C 0.62542(12) 0.83590(8) -0.05163(6) 0.01421(19) Uani 1 1 d . . .
C15 C 0.64627(12) 0.79756(8) -0.13096(6) 0.0171(2) Uani 1 1 d . . .
H15A H 0.7243 0.7468 -0.1416 0.021 Uiso 1 1 calc R . .
C16 C 0.55566(12) 0.83200(9) -0.19415(6) 0.0200(2) Uani 1 1 d . . .
H16A H 0.5722 0.8055 -0.2476 0.024 Uiso 1 1 calc R . .
C17 C 0.43967(12) 0.90590(9) -0.17924(7) 0.0187(2) Uani 1 1 d . . .
O17 O 0.35810(10) 0.93530(8) -0.24612(5) 0.02624(19) Uani 1 1 d . . .
C17A C 0.24009(16) 1.01199(11) -0.23488(9) 0.0310(3) Uani 1 1 d . . .
H17A H 0.1910 1.0262 -0.2871 0.046 Uiso 1 1 calc R . .
H17B H 0.2816 1.0800 -0.2134 0.046 Uiso 1 1 calc R . .
H17C H 0.1665 0.9826 -0.1964 0.046 Uiso 1 1 calc R . .
C18 C 0.41445(12) 0.94339(8) -0.10072(7) 0.0189(2) Uani 1 1 d . . .
H18A H 0.3345 0.9924 -0.0899 0.023 Uiso 1 1 calc R . .
C19 C 0.50798(12) 0.90817(8) -0.03783(6) 0.0171(2) Uani 1 1 d . . .
H19A H 0.4909 0.9343 0.0157 0.021 Uiso 1 1 calc R . .

loop_
_atom_site_aniso_label
_atom_site_aniso_U_11
_atom_site_aniso_U_22
_atom_site_aniso_U_33
_atom_site_aniso_U_23
_atom_site_aniso_U_13
_atom_site_aniso_U_12
C1 0.0177(5) 0.0141(4) 0.0117(4) -0.0011(3) 0.0000(3) -0.0011(4)
N2 0.0144(4) 0.0144(4) 0.0149(4) -0.0022(3) 0.0007(3) 0.0012(3)
C3 0.0156(4) 0.0141(4) 0.0143(4) -0.0007(3) 0.0020(4) 0.0002(4)
C4 0.0192(5) 0.0172(5) 0.0133(4) -0.0030(4) 0.0029(4) -0.0035(4)
C4A 0.0167(5) 0.0153(4) 0.0128(4) -0.0007(4) 0.0013(4) 0.0004(4)
C4B 0.0155(4) 0.0172(4) 0.0134(4) 0.0015(4) -0.0004(4) 0.0006(4)
C5 0.0215(5) 0.0217(5) 0.0148(4) -0.0017(4) -0.0010(4) -0.0004(4)
C6 0.0308(6) 0.0302(6) 0.0139(5) -0.0012(4) 0.0028(4) -0.0017(5)
C7 0.0267(6) 0.0327(6) 0.0168(5) 0.0043(4) 0.0042(4) -0.0062(5)
C8 0.0211(5) 0.0267(5) 0.0171(5) 0.0039(4) -0.0005(4) -0.0061(5)
C9 0.0174(5) 0.0196(5) 0.0136(4) 0.0018(4) -0.0014(4) -0.0012(4)
N9 0.0208(4) 0.0197(4) 0.0119(4) 0.0001(3) -0.0016(3) -0.0062(4)
C9A 0.0166(4) 0.0152(4) 0.0125(4) 0.0004(3) -0.0009(3) -0.0010(4)
C10 0.0191(5) 0.0159(4) 0.0137(4) 0.0007(3) 0.0004(4) -0.0015(4)
O10 0.0183(4) 0.0223(4) 0.0411(5) -0.0031(4) 0.0079(4) -0.0009(3)
O11 0.0194(4) 0.0148(3) 0.0215(4) -0.0013(3) 0.0007(3) -0.0029(3)
C12 0.0225(5) 0.0184(5) 0.0227(5) 0.0009(4) -0.0033(4) -0.0069(4)
C13 0.0379(7) 0.0180(5) 0.0306(6) 0.0002(4) -0.0051(5) -0.0060(5)
C14 0.0162(4) 0.0141(4) 0.0124(4) 0.0006(3) 0.0013(4) -0.0031(4)
C15 0.0161(5) 0.0196(5) 0.0156(4) -0.0029(4) 0.0009(4) 0.0004(4)
C16 0.0204(5) 0.0267(5) 0.0128(4) -0.0031(4) 0.0006(4) 0.0007(4)
C17 0.0168(5) 0.0222(5) 0.0171(5) 0.0034(4) -0.0022(4) -0.0031(4)
O17 0.0239(4) 0.0353(4) 0.0196(4) 0.0024(3) -0.0053(3) 0.0054(4)
C17A 0.0279(6) 0.0315(6) 0.0336(7) 0.0062(5) -0.0078(5) 0.0059(5)
C18 0.0187(5) 0.0174(5) 0.0206(5) 0.0004(4) 0.0021(4) 0.0014(4)
C19 0.0209(5) 0.0157(4) 0.0148(5) -0.0014(4) 0.0022(4) -0.0015(4)

loop_
_atom_type_symbol
_atom_type_description
_atom_type_scat_dispersion_real
_atom_type_scat_dispersion_imag
_atom_type_scat_source
C C 0.0033 0.0016 'International Tables Vol C Tables 4.2.6.8 and 6.1.1.4'
H H 0.0000 0.0000 'International Tables Vol C Tables 4.2.6.8 and 6.1.1.4'
N N 0.0061 0.0033 'International Tables Vol C Tables 4.2.6.8 and 6.1.1.4'
O O 0.0106 0.0060 'International Tables Vol C Tables 4.2.6.8 and 6.1.1.4'

loop_
_geom_angle_atom_site_label_1
_geom_angle_atom_site_label_2
_geom_angle_atom_site_label_3
_geom_angle
_geom_angle_site_symmetry_1
_geom_angle_site_symmetry_3
_geom_angle_publ_flag
N2 C1 C9A 109.29(8) . . ?
N2 C1 C14 111.17(8) . . ?
C9A C1 C14 114.78(9) . . ?
N2 C1 H1A 107.1 . . ?
C9A C1 H1A 107.1 . . ?
C14 C1 H1A 107.1 . . ?
C3 N2 C1 112.97(8) . . ?
C3 N2 H2 107.5(9) . . ?
C1 N2 H2 105.1(10) . . ?
N2 C3 C10 108.85(8) . . ?
N2 C3 C4 113.79(8) . . ?
C10 C3 C4 108.09(8) . . ?
N2 C3 H3A 108.7 . . ?
C10 C3 H3A 108.7 . . ?
C4 C3 H3A 108.7 . . ?
C4A C4 C3 108.84(8) . . ?
C4A C4 H4A 109.9 . . ?
C3 C4 H4A 109.9 . . ?
C4A C4 H4B 109.9 . . ?
C3 C4 H4B 109.9 . . ?
H4A C4 H4B 108.3 . . ?
C9A C4A C4B 106.97(9) . . ?
C9A C4A C4 122.99(9) . . ?
C4B C4A C4 129.89(9) . . ?
C5 C4B C9 119.10(10) . . ?
C5 C4B C4A 134.25(10) . . ?
C9 C4B C4A 106.65(9) . . ?
C6 C5 C4B 118.98(11) . . ?
C6 C5 H5A 120.5 . . ?
C4B C5 H5A 120.5 . . ?
C5 C6 C7 121.19(11) . . ?
C5 C6 H6A 119.4 . . ?
C7 C6 H6A 119.4 . . ?
C8 C7 C6 121.27(11) . . ?
C8 C7 H7A 119.4 . . ?
C6 C7 H7A 119.4 . . ?
C7 C8 C9 117.27(11) . . ?
C7 C8 H8A 121.4 . . ?
C9 C8 H8A 121.4 . . ?
N9 C9 C8 129.73(10) . . ?
N9 C9 C4B 108.07(9) . . ?
C8 C9 C4B 122.17(10) . . ?
C9 N9 C9A 107.96(9) . . ?
C9 N9 H9 127.6(10) . . ?
C9A N9 H9 123.8(10) . . ?
C4A C9A N9 110.35(9) . . ?
C4A C9A C1 125.19(9) . . ?
N9 C9A C1 124.28(9) . . ?
O10 C10 O11 124.59(10) . . ?
O10 C10 C3 125.49(9) . . ?
O11 C10 C3 109.90(9) . . ?
C10 O11 C12 116.89(9) . . ?
O11 C12 C13 105.76(10) . . ?
O11 C12 H12A 110.6 . . ?
C13 C12 H12A 110.6 . . ?
O11 C12 H12B 110.6 . . ?
C13 C12 H12B 110.6 . . ?
H12A C12 H12B 108.7 . . ?
C12 C13 H13A 109.5 . . ?
C12 C13 H13B 109.5 . . ?
H13A C13 H13B 109.5 . . ?
C12 C13 H13C 109.5 . . ?
H13A C13 H13C 109.5 . . ?
H13B C13 H13C 109.5 . . ?
C19 C14 C15 117.83(9) . . ?
C19 C14 C1 123.64(9) . . ?
C15 C14 C1 118.51(9) . . ?
C16 C15 C14 121.38(10) . . ?
C16 C15 H15A 119.3 . . ?
C14 C15 H15A 119.3 . . ?
C15 C16 C17 119.90(10) . . ?
C15 C16 H16A 120.1 . . ?
C17 C16 H16A 120.1 . . ?
O17 C17 C18 125.07(10) . . ?
O17 C17 C16 115.04(10) . . ?
C18 C17 C16 119.88(10) . . ?
C17 O17 C17A 117.56(9) . . ?
O17 C17A H17A 109.5 . . ?
O17 C17A H17B 109.5 . . ?
H17A C17A H17B 109.5 . . ?
O17 C17A H17C 109.5 . . ?
H17A C17A H17C 109.5 . . ?
H17B C17A H17C 109.5 . . ?
C17 C18 C19 119.30(10) . . ?
C17 C18 H18A 120.3 . . ?
C19 C18 H18A 120.3 . . ?
C14 C19 C18 121.69(9) . . ?
C14 C19 H19A 119.2 . . ?
C18 C19 H19A 119.2 . . ?

loop_
_geom_bond_atom_site_label_1
_geom_bond_atom_site_label_2
_geom_bond_distance
_geom_bond_site_symmetry_2
_geom_bond_publ_flag
C1 N2 1.4879(13) . ?
C1 C9A 1.5015(14) . ?
C1 C14 1.5179(14) . ?
C1 H1A 1.0000 . ?
N2 C3 1.4669(12) . ?
N2 H2 0.887(16) . ?
C3 C10 1.5147(14) . ?
C3 C4 1.5490(13) . ?
C3 H3A 1.0000 . ?
C4 C4A 1.4924(14) . ?
C4 H4A 0.9900 . ?
C4 H4B 0.9900 . ?
C4A C9A 1.3615(14) . ?
C4A C4B 1.4328(14) . ?
C4B C5 1.4016(14) . ?
C4B C9 1.4142(14) . ?
C5 C6 1.3774(16) . ?
C5 H5A 0.9500 . ?
C6 C7 1.4062(17) . ?
C6 H6A 0.9500 . ?
C7 C8 1.3873(16) . ?
C7 H7A 0.9500 . ?
C8 C9 1.3961(14) . ?
C8 H8A 0.9500 . ?
C9 N9 1.3805(13) . ?
N9 C9A 1.3839(13) . ?
N9 H9 0.881(16) . ?
C10 O10 1.2026(14) . ?
C10 O11 1.3369(13) . ?
O11 C12 1.4559(13) . ?
C12 C13 1.5085(16) . ?
C12 H12A 0.9900 . ?
C12 H12B 0.9900 . ?
C13 H13A 0.9800 . ?
C13 H13B 0.9800 . ?
C13 H13C 0.9800 . ?
C14 C19 1.3909(15) . ?
C14 C15 1.4004(14) . ?
C15 C16 1.3826(15) . ?
C15 H15A 0.9500 . ?
C16 C17 1.3973(16) . ?
C16 H16A 0.9500 . ?
C17 O17 1.3673(13) . ?
C17 C18 1.3900(15) . ?
O17 C17A 1.4239(15) . ?
C17A H17A 0.9800 . ?
C17A H17B 0.9800 . ?
C17A H17C 0.9800 . ?
C18 C19 1.3972(15) . ?
C18 H18A 0.9500 . ?
C19 H19A 0.9500 . ?

loop_
_geom_hbond_atom_site_label_D
_geom_hbond_atom_site_label_H
_geom_hbond_atom_site_label_A
_geom_hbond_distance_DH
_geom_hbond_distance_HA
_geom_hbond_distance_DA
_geom_hbond_angle_DHA
_geom_hbond_site_symmetry_A
N9 H9 N2 0.881(16) 2.195(16) 2.9952(12) 150.9(13) 4_465

loop_
_geom_torsion_atom_site_label_1
_geom_torsion_atom_site_label_2
_geom_torsion_atom_site_label_3
_geom_torsion_atom_site_label_4
_geom_torsion
_geom_torsion_site_symmetry_1
_geom_torsion_site_symmetry_2
_geom_torsion_site_symmetry_3
_geom_torsion_site_symmetry_4
_geom_torsion_publ_flag
C9A C1 N2 C3 -45.10(11) . . . . ?
C14 C1 N2 C3 82.60(10) . . . . ?
C1 N2 C3 C10 -176.81(8) . . . . ?
C1 N2 C3 C4 62.58(11) . . . . ?
N2 C3 C4 C4A -43.16(12) . . . . ?
C10 C3 C4 C4A -164.19(8) . . . . ?
C3 C4 C4A C9A 12.93(14) . . . . ?
C3 C4 C4A C4B -172.21(10) . . . . ?
C9A C4A C4B C5 -179.80(12) . . . . ?
C4 C4A C4B C5 4.7(2) . . . . ?
C9A C4A C4B C9 0.62(12) . . . . ?
C4 C4A C4B C9 -174.88(11) . . . . ?
C9 C4B C5 C6 1.03(16) . . . . ?
C4A C4B C5 C6 -178.52(12) . . . . ?
C4B C5 C6 C7 0.03(18) . . . . ?
C5 C6 C7 C8 -0.3(2) . . . . ?
C6 C7 C8 C9 -0.54(18) . . . . ?
C7 C8 C9 N9 179.34(11) . . . . ?
C7 C8 C9 C4B 1.64(17) . . . . ?
C5 C4B C9 N9 179.95(10) . . . . ?
C4A C4B C9 N9 -0.39(12) . . . . ?
C5 C4B C9 C8 -1.91(16) . . . . ?
C4A C4B C9 C8 177.74(10) . . . . ?
C8 C9 N9 C9A -177.93(11) . . . . ?
C4B C9 N9 C9A 0.02(12) . . . . ?
C4B C4A C9A N9 -0.63(12) . . . . ?
C4 C4A C9A N9 175.25(9) . . . . ?
C4B C4A C9A C1 -175.82(9) . . . . ?
C4 C4A C9A C1 0.06(17) . . . . ?
C9 N9 C9A C4A 0.39(12) . . . . ?
C9 N9 C9A C1 175.64(9) . . . . ?
N2 C1 C9A C4A 15.21(14) . . . . ?
C14 C1 C9A C4A -110.44(11) . . . . ?
N2 C1 C9A N9 -159.33(9) . . . . ?
C14 C1 C9A N9 75.01(12) . . . . ?
N2 C3 C10 O10 -19.93(15) . . . . ?
C4 C3 C10 O10 104.12(12) . . . . ?
N2 C3 C10 O11 161.85(8) . . . . ?
C4 C3 C10 O11 -74.10(10) . . . . ?
O10 C10 O11 C12 -0.15(16) . . . . ?
C3 C10 O11 C12 178.09(8) . . . . ?
C10 O11 C12 C13 166.37(10) . . . . ?
N2 C1 C14 C19 -99.03(11) . . . . ?
C9A C1 C14 C19 25.64(13) . . . . ?
N2 C1 C14 C15 82.61(11) . . . . ?
C9A C1 C14 C15 -152.72(9) . . . . ?
C19 C14 C15 C16 1.46(15) . . . . ?
C1 C14 C15 C16 179.91(10) . . . . ?
C14 C15 C16 C17 -0.54(16) . . . . ?
C15 C16 C17 O17 179.35(10) . . . . ?
C15 C16 C17 C18 -0.89(16) . . . . ?
C18 C17 O17 C17A 1.38(16) . . . . ?
C16 C17 O17 C17A -178.87(11) . . . . ?
O17 C17 C18 C19 -178.92(10) . . . . ?
C16 C17 C18 C19 1.34(16) . . . . ?
C15 C14 C19 C18 -0.99(15) . . . . ?
C1 C14 C19 C18 -179.36(9) . . . . ?
C17 C18 C19 C14 -0.39(16) . . . . ?

loop_
_cod_related_entry_id
_cod_related_entry_database
_cod_related_entry_code
1 ChemSpider 30658926
